data_7130319
loop_
_publ_author_name
'Zhou, Fuli'
'Collard, Laurent'
'Robeyns, Koen'
'Leyssens, Tom'
'Shemchuk, Oleksii'

_publ_section_title
;
 L-proline, a resolution agent able to target both enantiomers of mandelic
 acid: an exciting case of stoichiometry controlled chiral resolution.
;
_journal_name_full 'Chemical Communications'
_journal_paper_doi 10.1039/D2CC02942A
_journal_year 2022
_chemical_absolute_configuration rm
_chemical_formula_moiety 'C5 H9 N O2, C8 H8 O3'
_chemical_formula_sum 'C13 H17 N O5'
_chemical_formula_weight 267.27
_chemical_name_systematic 'S-mandelic acid L-proline (1:2)'
_space_group_crystal_system monoclinic
_space_group_IT_number 4
_space_group_name_Hall 'P 2yb'
_space_group_name_H-M_alt 'P 1 21 1'
_atom_sites_solution_hydrogens geom
_atom_sites_solution_primary 'dual space'
_audit_creation_method SHELXL-2018/3
_audit_update_record
;
2022-05-23 deposited with the CCDC.	2022-07-05 downloaded from the CCDC.
;
_cell_angle_alpha 90
_cell_angle_beta 107.386(6)
_cell_angle_gamma 90
_cell_formula_units_Z 4
_cell_length_a 14.6468(7)
_cell_length_b 5.7771(2)
_cell_length_c 16.2043(9)
_cell_measurement_reflns_used 3717
_cell_measurement_temperature 297(2)
_cell_measurement_theta_max 26.2150
_cell_measurement_theta_min 2.8070
_cell_volume 1308.50(11)
_computing_cell_refinement
;
CrysAlisPro, Agilent Technologies,
Version 1.171.37.35 (release 13-08-2014 CrysAlis171 .NET)
(compiled Aug 13 2014,18:06:01)
;
_computing_data_collection MAR
_computing_data_reduction
;
CrysAlisPro, Agilent Technologies,
Version 1.171.37.35 (release 13-08-2014 CrysAlis171 .NET)
(compiled Aug 13 2014,18:06:01)
;
_computing_molecular_graphics 'MERCURY (Macrae et al., 2008)'
_computing_publication_material
;
'MERCURY (Macrae et al., 2008), Platon (Spek, 2009)'
;
_computing_structure_refinement 'SHELXL-2018/3 (Sheldrick, 2018)'
_computing_structure_solution 'SHELXT (Sheldrick, 2015)'
_diffrn_ambient_temperature 297(2)
_diffrn_measured_fraction_theta_full 0.995
_diffrn_measured_fraction_theta_max 0.995
_diffrn_measurement_device_type 'MAR345 image plate'
_diffrn_measurement_method
;
'100 images, \D\F 2.0\% '
;
_diffrn_radiation_type MoK\a
_diffrn_radiation_wavelength 0.71073
_diffrn_reflns_av_R_equivalents 0.0361
_diffrn_reflns_av_unetI/netI 0.0503
_diffrn_reflns_Laue_measured_fraction_full 0.995
_diffrn_reflns_Laue_measured_fraction_max 0.995
_diffrn_reflns_limit_h_max 17
_diffrn_reflns_limit_h_min -17
_diffrn_reflns_limit_k_max 6
_diffrn_reflns_limit_k_min -6
_diffrn_reflns_limit_l_max 19
_diffrn_reflns_limit_l_min -19
_diffrn_reflns_number 9623
_diffrn_reflns_point_group_measured_fraction_full 0.991
_diffrn_reflns_point_group_measured_fraction_max 0.991
_diffrn_reflns_theta_full 25.242
_diffrn_reflns_theta_max 25.349
_diffrn_reflns_theta_min 2.817
_diffrn_source 'Incoatec microfocus source'
_exptl_absorpt_coefficient_mu 0.105
_exptl_absorpt_correction_T_max 1.00000
_exptl_absorpt_correction_T_min 0.90312
_exptl_absorpt_correction_type multi-scan
_exptl_absorpt_process_details
;
CrysAlisPro, Agilent Technologies,
Version 1.171.37.35 (release 13-08-2014 CrysAlis171 .NET)
(compiled Aug 13 2014,18:06:01)
Empirical absorption correction using spherical harmonics,
 implemented in SCALE3 ABSPACK scaling algorithm.
;
_exptl_crystal_colour colourless
_exptl_crystal_density_diffrn 1.357
_exptl_crystal_description rod
_exptl_crystal_F_000 568
_exptl_crystal_recrystallization_method 'Re-crystallisation from solvent: methanol'
_exptl_crystal_size_max 0.28
_exptl_crystal_size_mid 0.08
_exptl_crystal_size_min 0.05
_refine_diff_density_max 0.204
_refine_diff_density_min -0.148
_refine_diff_density_rms 0.034
_refine_ls_abs_structure_details
;
 Flack x determined using 1307 quotients [(I+)-(I-)]/[(I+)+(I-)]
 (Parsons, Flack and Wagner, Acta Cryst. B69 (2013) 249-259).
;
_refine_ls_abs_structure_Flack 0.5(6)
_refine_ls_extinction_method none
_refine_ls_goodness_of_fit_ref 1.074
_refine_ls_hydrogen_treatment constr
_refine_ls_matrix_type full
_refine_ls_number_parameters 357
_refine_ls_number_reflns 4725
_refine_ls_number_restraints 54
_refine_ls_restrained_S_all 1.073
_refine_ls_R_factor_all 0.0631
_refine_ls_R_factor_gt 0.0443
_refine_ls_shift/su_max 0.000
_refine_ls_shift/su_mean 0.000
_refine_ls_structure_factor_coef Fsqd
_refine_ls_weighting_details 'w=1/[\s^2^(Fo^2^)+(0.0364P)^2^+0.2468P] where P=(Fo^2^+2Fc^2^)/3'
_refine_ls_weighting_scheme calc
_refine_ls_wR_factor_gt 0.0961
_refine_ls_wR_factor_ref 0.1027
_reflns_Friedel_coverage 0.798
_reflns_Friedel_fraction_full 0.986
_reflns_Friedel_fraction_max 0.986
_reflns_number_gt 3740
_reflns_number_total 4725
_reflns_threshold_expression 'I > 2\s(I)'
_cod_data_source_file d2cc02942a2.cif
_cod_data_source_block Alex_Sman_Lpro
_cod_original_cell_volume 1308.50(12)
_cod_original_sg_symbol_H-M 'P 21'
_cod_database_code 7130319
_shelx_shelxl_version_number 2018/3
_shelx_space_group_comment
;
The symmetry employed for this shelxl refinement is uniquely defined
by the following loop, which should always be used as a source of
symmetry information in preference to the above space-group names.
They are only intended as comments.
;

loop_
_space_group_symop_operation_xyz
'x, y, z'
'-x, y+1/2, -z'

loop_
_atom_site_label
_atom_site_type_symbol
_atom_site_fract_x
_atom_site_fract_y
_atom_site_fract_z
_atom_site_U_iso_or_equiv
_atom_site_adp_type
_atom_site_occupancy
_atom_site_site_symmetry_order
_atom_site_calc_flag
_atom_site_refinement_flags_posn
_atom_site_refinement_flags_adp
_atom_site_refinement_flags_occupancy
_atom_site_disorder_assembly
_atom_site_disorder_group
N1 N 0.56419(19) 1.0248(5) 0.12525(18) 0.0348(7) Uani 1 1 d . . . . .
H1A H 0.505022 0.975267 0.119279 0.042 Uiso 1 1 calc R U . . .
H1B H 0.560610 1.152587 0.093765 0.042 Uiso 1 1 calc R U . . .
C2 C 0.6144(3) 1.0751(8) 0.2180(2) 0.0534(10) Uani 1 1 d . . . . .
H2A H 0.595486 0.966998 0.255687 0.064 Uiso 1 1 calc R U . . .
H2B H 0.601558 1.231658 0.233097 0.064 Uiso 1 1 calc R U . . .
C3 C 0.7180(3) 1.0448(7) 0.2232(3) 0.0542(11) Uani 1 1 d . . . . .
H3A H 0.756791 1.015496 0.282171 0.065 Uiso 1 1 calc R U . . .
H3B H 0.742374 1.180580 0.201550 0.065 Uiso 1 1 calc R U . . .
C4 C 0.7169(3) 0.8357(8) 0.1658(3) 0.0537(11) Uani 1 1 d . . . . .
H4A H 0.723519 0.693630 0.199046 0.064 Uiso 1 1 calc R U . . .
H4B H 0.768679 0.844708 0.140165 0.064 Uiso 1 1 calc R U . . .
C5 C 0.6194(2) 0.8432(6) 0.0955(2) 0.0326(8) Uani 1 1 d . . . . .
H5 H 0.627927 0.887737 0.039884 0.039 Uiso 1 1 calc R U . . .
C6 C 0.5680(2) 0.6113(6) 0.0869(2) 0.0323(8) Uani 1 1 d . . . . .
O7 O 0.49830(18) 0.5941(5) 0.11442(19) 0.0543(7) Uani 1 1 d . . . . .
O8 O 0.60125(16) 0.4497(4) 0.05249(17) 0.0404(6) Uani 1 1 d . . . . .
N11 N 0.36769(19) 0.5075(5) 0.20534(19) 0.0373(7) Uani 1 1 d D U . . .
H11A H 0.411179 0.462006 0.180391 0.045 Uiso 1 1 calc R U . A 1
H11B H 0.385990 0.642408 0.231607 0.045 Uiso 1 1 calc R U . A 1
C12 C 0.2723(6) 0.529(9) 0.1404(10) 0.0592(16) Uani 0.636(16) 1 d D U P B 1
H12A H 0.272001 0.454087 0.086685 0.071 Uiso 0.636(16) 1 calc R U P B 1
H12B H 0.255242 0.690205 0.128721 0.071 Uiso 0.636(16) 1 calc R U P B 1
C13 C 0.2027(6) 0.410(3) 0.1793(7) 0.069(3) Uani 0.636(16) 1 d D U P B 1
H13A H 0.183045 0.261824 0.151702 0.082 Uiso 0.636(16) 1 calc R U P B 1
H13B H 0.146289 0.505207 0.172301 0.082 Uiso 0.636(16) 1 calc R U P B 1
C14 C 0.2565(5) 0.377(3) 0.2752(7) 0.052(3) Uani 0.636(16) 1 d D U P B 1
H14A H 0.254544 0.515509 0.308718 0.062 Uiso 0.636(16) 1 calc R U P B 1
H14B H 0.232366 0.246419 0.299859 0.062 Uiso 0.636(16) 1 calc R U P B 1
C12B C 0.2772(9) 0.541(16) 0.1347(17) 0.0592(16) Uani 0.364(16) 1 d D U P B 2
H12C H 0.266510 0.416348 0.092611 0.071 Uiso 0.364(16) 1 calc R U P B 2
H12D H 0.276450 0.687706 0.105556 0.071 Uiso 0.364(16) 1 calc R U P B 2
C13B C 0.2043(12) 0.536(4) 0.1842(13) 0.069(3) Uani 0.364(16) 1 d D U P B 2
H13C H 0.142058 0.485592 0.147818 0.082 Uiso 0.364(16) 1 calc R U P B 2
H13D H 0.198159 0.685914 0.208765 0.082 Uiso 0.364(16) 1 calc R U P B 2
C14B C 0.2488(9) 0.358(6) 0.2544(16) 0.052(3) Uani 0.364(16) 1 d D U P B 2
H14C H 0.217680 0.209662 0.238175 0.062 Uiso 0.364(16) 1 calc R U P B 2
H14D H 0.238383 0.406148 0.308221 0.062 Uiso 0.364(16) 1 calc R U P B 2
C15 C 0.3561(2) 0.3322(6) 0.2678(2) 0.0353(8) Uani 1 1 d D U . . .
H15 H 0.403419 0.361382 0.323954 0.042 Uiso 1 1 calc R U . B 1
C16 C 0.3727(3) 0.0910(7) 0.2368(3) 0.0432(9) Uani 1 1 d . . . . .
O17 O 0.3931(2) 0.0720(5) 0.16910(19) 0.0582(8) Uani 1 1 d . . . . .
O18 O 0.3629(3) -0.0745(5) 0.2843(2) 0.0717(10) Uani 1 1 d . . . . .
C21 C 0.9612(3) 0.3287(8) 0.2177(3) 0.0522(11) Uani 1 1 d . . . . .
H21 H 0.928784 0.467265 0.200403 0.063 Uiso 1 1 calc R U . . .
C22 C 1.0057(3) 0.2898(9) 0.3042(3) 0.0606(12) Uani 1 1 d . . . . .
H22 H 1.002459 0.401990 0.344336 0.073 Uiso 1 1 calc R U . . .
C23 C 1.0542(3) 0.0910(8) 0.3319(3) 0.0539(11) Uani 1 1 d . . . . .
H23 H 1.084782 0.066734 0.390351 0.065 Uiso 1 1 calc R U . . .
C24 C 1.0574(3) -0.0725(9) 0.2723(3) 0.0630(12) Uani 1 1 d . . . . .
H24 H 1.090429 -0.209913 0.290259 0.076 Uiso 1 1 calc R U . . .
C25 C 1.0115(3) -0.0360(8) 0.1848(3) 0.0541(11) Uani 1 1 d . . . . .
H25 H 1.013274 -0.150386 0.144943 0.065 Uiso 1 1 calc R U . . .
C26 C 0.9637(2) 0.1668(6) 0.1567(2) 0.0352(8) Uani 1 1 d . . . . .
C27 C 0.9212(2) 0.2082(7) 0.0599(2) 0.0370(8) Uani 1 1 d . . . . .
H27 H 0.896864 0.061228 0.031605 0.044 Uiso 1 1 calc R U . . .
O28 O 0.99130(18) 0.2963(5) 0.02362(18) 0.0476(7) Uani 1 1 d . . . . .
H28 H 1.025727 0.190203 0.017134 0.071 Uiso 1 1 calc R U . . .
C29 C 0.8402(2) 0.3824(7) 0.0403(2) 0.0382(9) Uani 1 1 d . . . . .
O30 O 0.84546(18) 0.5778(5) 0.01735(19) 0.0550(7) Uani 1 1 d . . . . .
O31 O 0.76372(17) 0.2886(5) 0.05336(19) 0.0491(7) Uani 1 1 d . . . . .
H31 H 0.722690 0.388276 0.048939 0.074 Uiso 1 1 calc R U . . .
C41 C 0.2762(3) 0.4187(7) 0.5179(3) 0.0501(10) Uani 1 1 d . . . . .
H41 H 0.324900 0.471408 0.496752 0.060 Uiso 1 1 calc R U . . .
C42 C 0.1948(3) 0.5505(9) 0.5062(3) 0.0607(12) Uani 1 1 d . . . . .
H42 H 0.188663 0.691172 0.477179 0.073 Uiso 1 1 calc R U . . .
C43 C 0.1231(3) 0.4743(10) 0.5373(3) 0.0661(14) Uani 1 1 d . . . . .
H43 H 0.068128 0.563101 0.529209 0.079 Uiso 1 1 calc R U . . .
C44 C 0.1317(3) 0.2685(11) 0.5801(3) 0.0702(15) Uani 1 1 d . . . . .
H44 H 0.083090 0.218429 0.601863 0.084 Uiso 1 1 calc R U . . .
C45 C 0.2132(3) 0.1333(9) 0.5915(3) 0.0611(12) Uani 1 1 d . . . . .
H45 H 0.218273 -0.008344 0.619769 0.073 Uiso 1 1 calc R U . . .
C46 C 0.2862(3) 0.2084(7) 0.5610(2) 0.0452(10) Uani 1 1 d . . . . .
C47 C 0.3769(3) 0.0682(8) 0.5730(3) 0.0550(11) Uani 1 1 d . . . . .
H47 H 0.365855 -0.087208 0.592281 0.066 Uiso 1 1 calc R U . . .
O48 O 0.4553(3) 0.1664(7) 0.6370(2) 0.0947(13) Uani 1 1 d . . . . .
H48 H 0.463364 0.300041 0.623593 0.142 Uiso 1 1 calc R U . . .
C49 C 0.4001(3) 0.0445(7) 0.4884(3) 0.0532(11) Uani 1 1 d . . . . .
O50 O 0.4719(2) 0.1208(7) 0.4771(3) 0.0842(11) Uani 1 1 d . . . . .
O51 O 0.3331(2) -0.0635(6) 0.42993(19) 0.0572(8) Uani 1 1 d . . . . .
H51 H 0.343682 -0.054316 0.383108 0.086 Uiso 1 1 calc R U . . .

loop_
_atom_site_aniso_label
_atom_site_aniso_U_11
_atom_site_aniso_U_22
_atom_site_aniso_U_33
_atom_site_aniso_U_23
_atom_site_aniso_U_13
_atom_site_aniso_U_12
N1 0.0356(15) 0.0279(15) 0.0402(16) 0.0010(14) 0.0102(12) -0.0014(12)
C2 0.071(3) 0.048(3) 0.041(2) -0.001(2) 0.0165(19) -0.004(2)
C3 0.056(2) 0.047(2) 0.047(2) 0.003(2) -0.0030(19) -0.010(2)
C4 0.0367(19) 0.047(2) 0.071(3) 0.002(2) 0.0059(19) -0.0003(18)
C5 0.0322(17) 0.0280(18) 0.040(2) 0.0060(16) 0.0144(15) 0.0011(15)
C6 0.0326(17) 0.0286(18) 0.0366(19) 0.0034(16) 0.0119(15) 0.0021(15)
O7 0.0565(16) 0.0366(16) 0.087(2) -0.0043(16) 0.0473(15) -0.0067(13)
O8 0.0415(14) 0.0293(13) 0.0556(16) -0.0031(13) 0.0227(12) 0.0014(11)
N11 0.0402(16) 0.0285(16) 0.0481(18) -0.0068(14) 0.0209(13) -0.0025(13)
C12 0.063(3) 0.060(5) 0.047(3) 0.003(3) 0.005(2) 0.005(3)
C13 0.035(2) 0.076(7) 0.091(4) -0.004(6) 0.012(2) 0.002(5)
C14 0.055(3) 0.055(4) 0.061(6) -0.010(5) 0.040(3) -0.001(3)
C12B 0.063(3) 0.060(5) 0.047(3) 0.003(3) 0.005(2) 0.005(3)
C13B 0.035(2) 0.076(7) 0.091(4) -0.004(6) 0.012(2) 0.002(5)
C14B 0.055(3) 0.055(4) 0.061(6) -0.010(5) 0.040(3) -0.001(3)
C15 0.0418(19) 0.0284(19) 0.040(2) -0.0049(16) 0.0188(16) -0.0032(16)
C16 0.047(2) 0.028(2) 0.060(2) -0.007(2) 0.0227(19) 0.0013(17)
O17 0.0787(19) 0.0389(17) 0.077(2) -0.0082(17) 0.0534(17) 0.0032(14)
O18 0.136(3) 0.0265(15) 0.070(2) -0.0004(16) 0.057(2) 0.0019(18)
C21 0.060(2) 0.047(2) 0.048(2) -0.003(2) 0.014(2) 0.014(2)
C22 0.071(3) 0.067(3) 0.041(2) -0.017(2) 0.012(2) 0.008(3)
C23 0.053(2) 0.066(3) 0.043(2) 0.003(2) 0.0136(18) -0.006(2)
C24 0.083(3) 0.052(3) 0.049(3) 0.008(2) 0.011(2) 0.012(3)
C25 0.075(3) 0.042(2) 0.044(2) -0.001(2) 0.015(2) 0.012(2)
C26 0.0341(18) 0.036(2) 0.040(2) -0.0016(17) 0.0166(16) -0.0032(15)
C27 0.0394(19) 0.037(2) 0.038(2) -0.0004(18) 0.0174(16) -0.0015(16)
O28 0.0447(14) 0.0520(17) 0.0556(17) 0.0081(15) 0.0297(13) 0.0066(13)
C29 0.039(2) 0.042(2) 0.035(2) -0.0034(18) 0.0134(16) 0.0009(16)
O30 0.0488(15) 0.0403(17) 0.080(2) 0.0149(16) 0.0259(14) 0.0057(13)
O31 0.0407(14) 0.0435(16) 0.0703(18) 0.0041(16) 0.0274(14) 0.0050(13)
C41 0.052(2) 0.045(2) 0.053(2) 0.000(2) 0.015(2) 0.002(2)
C42 0.067(3) 0.057(3) 0.053(3) -0.002(2) 0.010(2) 0.012(2)
C43 0.048(3) 0.082(4) 0.062(3) -0.025(3) 0.007(2) 0.006(3)
C44 0.055(3) 0.093(4) 0.069(3) -0.026(3) 0.028(2) -0.024(3)
C45 0.079(3) 0.056(3) 0.049(3) -0.010(2) 0.021(2) -0.017(3)
C46 0.050(2) 0.044(2) 0.037(2) -0.006(2) 0.0044(17) -0.0029(19)
C47 0.064(3) 0.042(2) 0.050(2) -0.003(2) 0.001(2) 0.007(2)
O48 0.077(2) 0.098(3) 0.078(2) -0.029(2) -0.0244(19) 0.025(2)
C49 0.052(2) 0.033(2) 0.071(3) -0.001(2) 0.014(2) 0.0064(19)
O50 0.064(2) 0.062(2) 0.130(3) -0.002(2) 0.036(2) -0.0117(18)
O51 0.0676(18) 0.0540(18) 0.0547(17) -0.0062(17) 0.0254(15) -0.0076(16)

loop_
_atom_type_symbol
_atom_type_description
_atom_type_scat_dispersion_real
_atom_type_scat_dispersion_imag
_atom_type_scat_source
C C 0.0033 0.0016 'International Tables Vol C Tables 4.2.6.8 and 6.1.1.4'
H H 0.0000 0.0000 'International Tables Vol C Tables 4.2.6.8 and 6.1.1.4'
N N 0.0061 0.0033 'International Tables Vol C Tables 4.2.6.8 and 6.1.1.4'
O O 0.0106 0.0060 'International Tables Vol C Tables 4.2.6.8 and 6.1.1.4'

loop_
_geom_angle_atom_site_label_1
_geom_angle_atom_site_label_2
_geom_angle_atom_site_label_3
_geom_angle
_geom_angle_site_symmetry_1
_geom_angle_site_symmetry_3
_geom_angle_publ_flag
C5 N1 C2 108.2(3) . . ?
C5 N1 H1A 110.1 . . ?
C2 N1 H1A 110.1 . . ?
C5 N1 H1B 110.1 . . ?
C2 N1 H1B 110.1 . . ?
H1A N1 H1B 108.4 . . ?
N1 C2 C3 102.7(3) . . ?
N1 C2 H2A 111.2 . . ?
C3 C2 H2A 111.2 . . ?
N1 C2 H2B 111.2 . . ?
C3 C2 H2B 111.2 . . ?
H2A C2 H2B 109.1 . . ?
C2 C3 C4 103.4(3) . . ?
C2 C3 H3A 111.1 . . ?
C4 C3 H3A 111.1 . . ?
C2 C3 H3B 111.1 . . ?
C4 C3 H3B 111.1 . . ?
H3A C3 H3B 109.1 . . ?
C3 C4 C5 105.6(3) . . ?
C3 C4 H4A 110.6 . . ?
C5 C4 H4A 110.6 . . ?
C3 C4 H4B 110.6 . . ?
C5 C4 H4B 110.6 . . ?
H4A C4 H4B 108.8 . . ?
N1 C5 C6 110.4(3) . . ?
N1 C5 C4 104.6(3) . . ?
C6 C5 C4 111.5(3) . . ?
N1 C5 H5 110.1 . . ?
C6 C5 H5 110.1 . . ?
C4 C5 H5 110.1 . . ?
O7 C6 O8 124.9(3) . . ?
O7 C6 C5 118.6(3) . . ?
O8 C6 C5 116.5(3) . . ?
C15 N11 C12 105.4(12) . . ?
C15 N11 C12B 111(2) . . ?
C15 N11 H11A 110.7 . . ?
C12 N11 H11A 110.7 . . ?
C15 N11 H11B 110.7 . . ?
C12 N11 H11B 110.7 . . ?
H11A N11 H11B 108.8 . . ?
N11 C12 C13 106.0(10) . . ?
N11 C12 H12A 110.5 . . ?
C13 C12 H12A 110.5 . . ?
N11 C12 H12B 110.5 . . ?
C13 C12 H12B 110.5 . . ?
H12A C12 H12B 108.7 . . ?
C12 C13 C14 105.9(9) . . ?
C12 C13 H13A 110.6 . . ?
C14 C13 H13A 110.6 . . ?
C12 C13 H13B 110.6 . . ?
C14 C13 H13B 110.6 . . ?
H13A C13 H13B 108.7 . . ?
C15 C14 C13 98.9(7) . . ?
C15 C14 H14A 112.0 . . ?
C13 C14 H14A 112.0 . . ?
C15 C14 H14B 112.0 . . ?
C13 C14 H14B 112.0 . . ?
H14A C14 H14B 109.7 . . ?
N11 C12B C13B 101.4(13) . . ?
N11 C12B H12C 111.5 . . ?
C13B C12B H12C 111.5 . . ?
N11 C12B H12D 111.5 . . ?
C13B C12B H12D 111.5 . . ?
H12C C12B H12D 109.3 . . ?
C12B C13B C14B 101(2) . . ?
C12B C13B H13C 111.5 . . ?
C14B C13B H13C 111.5 . . ?
C12B C13B H13D 111.5 . . ?
C14B C13B H13D 111.5 . . ?
H13C C13B H13D 109.3 . . ?
C13B C14B C15 111.3(13) . . ?
C13B C14B H14C 109.4 . . ?
C15 C14B H14C 109.4 . . ?
C13B C14B H14D 109.4 . . ?
C15 C14B H14D 109.4 . . ?
H14C C14B H14D 108.0 . . ?
N11 C15 C14 104.2(6) . . ?
N11 C15 C16 109.8(3) . . ?
C14 C15 C16 115.7(8) . . ?
N11 C15 C14B 99.2(9) . . ?
C16 C15 C14B 107.5(14) . . ?
N11 C15 H15 109.0 . . ?
C14 C15 H15 109.0 . . ?
C16 C15 H15 109.0 . . ?
O17 C16 O18 125.5(4) . . ?
O17 C16 C15 118.8(4) . . ?
O18 C16 C15 115.7(3) . . ?
C26 C21 C22 121.1(4) . . ?
C26 C21 H21 119.5 . . ?
C22 C21 H21 119.5 . . ?
C23 C22 C21 121.2(4) . . ?
C23 C22 H22 119.4 . . ?
C21 C22 H22 119.4 . . ?
C22 C23 C24 118.6(4) . . ?
C22 C23 H23 120.7 . . ?
C24 C23 H23 120.7 . . ?
C23 C24 C25 120.6(4) . . ?
C23 C24 H24 119.7 . . ?
C25 C24 H24 119.7 . . ?
C26 C25 C24 120.7(4) . . ?
C26 C25 H25 119.6 . . ?
C24 C25 H25 119.6 . . ?
C21 C26 C25 117.8(4) . . ?
C21 C26 C27 123.0(3) . . ?
C25 C26 C27 119.1(3) . . ?
O28 C27 C29 107.0(3) . . ?
O28 C27 C26 111.0(3) . . ?
C29 C27 C26 111.9(3) . . ?
O28 C27 H27 108.9 . . ?
C29 C27 H27 108.9 . . ?
C26 C27 H27 108.9 . . ?
C27 O28 H28 109.5 . . ?
O30 C29 O31 125.0(3) . . ?
O30 C29 C27 124.9(3) . . ?
O31 C29 C27 110.1(3) . . ?
C29 O31 H31 109.5 . . ?
C42 C41 C46 120.6(4) . . ?
C42 C41 H41 119.7 . . ?
C46 C41 H41 119.7 . . ?
C43 C42 C41 120.0(5) . . ?
C43 C42 H42 120.0 . . ?
C41 C42 H42 120.0 . . ?
C44 C43 C42 120.3(5) . . ?
C44 C43 H43 119.9 . . ?
C42 C43 H43 119.9 . . ?
C43 C44 C45 120.2(5) . . ?
C43 C44 H44 119.9 . . ?
C45 C44 H44 119.9 . . ?
C46 C45 C44 120.2(5) . . ?
C46 C45 H45 119.9 . . ?
C44 C45 H45 119.9 . . ?
C45 C46 C41 118.7(4) . . ?
C45 C46 C47 122.0(4) . . ?
C41 C46 C47 119.3(4) . . ?
O48 C47 C49 110.3(4) . . ?
O48 C47 C46 111.6(3) . . ?
C49 C47 C46 110.9(3) . . ?
O48 C47 H47 108.0 . . ?
C49 C47 H47 108.0 . . ?
C46 C47 H47 108.0 . . ?
C47 O48 H48 109.5 . . ?
O50 C49 O51 124.6(5) . . ?
O50 C49 C47 123.2(4) . . ?
O51 C49 C47 112.3(4) . . ?
C49 O51 H51 109.5 . . ?

loop_
_geom_bond_atom_site_label_1
_geom_bond_atom_site_label_2
_geom_bond_distance
_geom_bond_site_symmetry_2
_geom_bond_publ_flag
N1 C5 1.490(4) . ?
N1 C2 1.491(5) . ?
N1 H1A 0.8900 . ?
N1 H1B 0.8900 . ?
C2 C3 1.505(6) . ?
C2 H2A 0.9700 . ?
C2 H2B 0.9700 . ?
C3 C4 1.521(6) . ?
C3 H3A 0.9700 . ?
C3 H3B 0.9700 . ?
C4 C5 1.539(5) . ?
C4 H4A 0.9700 . ?
C4 H4B 0.9700 . ?
C5 C6 1.522(5) . ?
C5 H5 0.9800 . ?
C6 O7 1.234(4) . ?
C6 O8 1.258(4) . ?
N11 C15 1.476(5) . ?
N11 C12 1.482(7) . ?
N11 C12B 1.483(10) . ?
N11 H11A 0.8900 . ?
N11 H11B 0.8900 . ?
C12 C13 1.513(17) . ?
C12 H12A 0.9700 . ?
C12 H12B 0.9700 . ?
C13 C14 1.530(11) . ?
C13 H13A 0.9700 . ?
C13 H13B 0.9700 . ?
C14 C15 1.523(7) . ?
C14 H14A 0.9700 . ?
C14 H14B 0.9700 . ?
C12B C13B 1.516(18) . ?
C12B H12C 0.9700 . ?
C12B H12D 0.9700 . ?
C13B C14B 1.526(14) . ?
C13B H13C 0.9700 . ?
C13B H13D 0.9700 . ?
C14B C15 1.529(11) . ?
C14B H14C 0.9700 . ?
C14B H14D 0.9700 . ?
C15 C16 1.525(5) . ?
C15 H15 0.9800 . ?
C16 O17 1.225(4) . ?
C16 O18 1.262(5) . ?
C21 C26 1.369(5) . ?
C21 C22 1.376(6) . ?
C21 H21 0.9300 . ?
C22 C23 1.354(7) . ?
C22 H22 0.9300 . ?
C23 C24 1.361(6) . ?
C23 H23 0.9300 . ?
C24 C25 1.392(6) . ?
C24 H24 0.9300 . ?
C25 C26 1.371(5) . ?
C25 H25 0.9300 . ?
C26 C27 1.525(5) . ?
C27 O28 1.420(4) . ?
C27 C29 1.515(5) . ?
C27 H27 0.9800 . ?
O28 H28 0.8200 . ?
C29 O30 1.198(5) . ?
C29 O31 1.318(4) . ?
O31 H31 0.8200 . ?
C41 C42 1.380(6) . ?
C41 C46 1.387(6) . ?
C41 H41 0.9300 . ?
C42 C43 1.366(6) . ?
C42 H42 0.9300 . ?
C43 C44 1.363(7) . ?
C43 H43 0.9300 . ?
C44 C45 1.392(7) . ?
C44 H44 0.9300 . ?
C45 C46 1.376(6) . ?
C45 H45 0.9300 . ?
C46 C47 1.517(5) . ?
C47 O48 1.415(5) . ?
C47 C49 1.514(6) . ?
C47 H47 0.9800 . ?
O48 H48 0.8200 . ?
C49 O50 1.205(5) . ?
C49 O51 1.301(5) . ?
O51 H51 0.8200 . ?

loop_
_geom_torsion_atom_site_label_1
_geom_torsion_atom_site_label_2
_geom_torsion_atom_site_label_3
_geom_torsion_atom_site_label_4
_geom_torsion
_geom_torsion_site_symmetry_1
_geom_torsion_site_symmetry_2
_geom_torsion_site_symmetry_3
_geom_torsion_site_symmetry_4
_geom_torsion_publ_flag
C5 N1 C2 C3 34.1(4) . . . . ?
N1 C2 C3 C4 -39.4(4) . . . . ?
C2 C3 C4 C5 30.9(4) . . . . ?
C2 N1 C5 C6 105.4(3) . . . . ?
C2 N1 C5 C4 -14.7(4) . . . . ?
C3 C4 C5 N1 -10.3(4) . . . . ?
C3 C4 C5 C6 -129.6(3) . . . . ?
N1 C5 C6 O7 -8.8(4) . . . . ?
C4 C5 C6 O7 107.0(4) . . . . ?
N1 C5 C6 O8 171.8(3) . . . . ?
C4 C5 C6 O8 -72.4(4) . . . . ?
C15 N11 C12 C13 14(3) . . . . ?
N11 C12 C13 C14 14(3) . . . . ?
C12 C13 C14 C15 -35(2) . . . . ?
C15 N11 C12B C13B 41(6) . . . . ?
N11 C12B C13B C14B -35(5) . . . . ?
C12B C13B C14B C15 21(4) . . . . ?
C12 N11 C15 C14 -37.0(19) . . . . ?
C12 N11 C15 C16 87.5(18) . . . . ?
C12B N11 C15 C16 86(3) . . . . ?
C12B N11 C15 C14B -27(4) . . . . ?
C13 C14 C15 N11 43.9(13) . . . . ?
C13 C14 C15 C16 -76.8(12) . . . . ?
C13B C14B C15 N11 2(2) . . . . ?
C13B C14B C15 C16 -112(2) . . . . ?
N11 C15 C16 O17 0.6(5) . . . . ?
C14 C15 C16 O17 118.2(6) . . . . ?
C14B C15 C16 O17 107.6(9) . . . . ?
N11 C15 C16 O18 -178.6(3) . . . . ?
C14 C15 C16 O18 -61.0(6) . . . . ?
C14B C15 C16 O18 -71.7(9) . . . . ?
C26 C21 C22 C23 0.5(7) . . . . ?
C21 C22 C23 C24 -0.7(7) . . . . ?
C22 C23 C24 C25 -0.1(7) . . . . ?
C23 C24 C25 C26 1.1(7) . . . . ?
C22 C21 C26 C25 0.5(6) . . . . ?
C22 C21 C26 C27 -175.8(4) . . . . ?
C24 C25 C26 C21 -1.3(6) . . . . ?
C24 C25 C26 C27 175.1(4) . . . . ?
C21 C26 C27 O28 92.7(4) . . . . ?
C25 C26 C27 O28 -83.5(4) . . . . ?
C21 C26 C27 C29 -26.8(5) . . . . ?
C25 C26 C27 C29 156.9(3) . . . . ?
O28 C27 C29 O30 -15.8(5) . . . . ?
C26 C27 C29 O30 106.0(4) . . . . ?
O28 C27 C29 O31 165.0(3) . . . . ?
C26 C27 C29 O31 -73.1(4) . . . . ?
C46 C41 C42 C43 0.1(6) . . . . ?
C41 C42 C43 C44 0.2(7) . . . . ?
C42 C43 C44 C45 -0.9(7) . . . . ?
C43 C44 C45 C46 1.2(7) . . . . ?
C44 C45 C46 C41 -0.9(6) . . . . ?
C44 C45 C46 C47 179.1(4) . . . . ?
C42 C41 C46 C45 0.2(6) . . . . ?
C42 C41 C46 C47 -179.8(4) . . . . ?
C45 C46 C47 O48 -105.9(5) . . . . ?
C41 C46 C47 O48 74.1(5) . . . . ?
C45 C46 C47 C49 130.7(4) . . . . ?
C41 C46 C47 C49 -49.3(5) . . . . ?
O48 C47 C49 O50 -6.6(6) . . . . ?
C46 C47 C49 O50 117.5(5) . . . . ?
O48 C47 C49 O51 174.4(4) . . . . ?
C46 C47 C49 O51 -61.5(5) . . . . ?
